data_7215743
loop_
_publ_author_name
'Takemura, Akihiro'
'McAllister, Linda J.'
'Karadakov, Peter B.'
'Pridmore, Natalie E.'
'Whitwood, Adrian C.'
'Bruce, Duncan W.'

_publ_section_title
;
 Competition and cooperation: hydrogen and halogen bonding in co-crystals
 involving 4-iodotetrafluorobenzoic acid, 4-iodotetrafluorophenol and
 4-bromotetrafluorophenol
;
_journal_issue 20
_journal_name_full CrystEngComm
_journal_page_first 4254
_journal_paper_doi 10.1039/c4ce00319e
_journal_volume 16
_journal_year 2014
_chemical_formula_moiety 'C7 H F4 I O2, 0.5(C4 H8 S2)'
_chemical_formula_sum 'C9 H5 F4 I O2 S'
_chemical_formula_weight 380.09
_chemical_name_systematic
;
 ? 
;
_space_group_crystal_system triclinic
_space_group_IT_number 2
_space_group_name_Hall '-P 1'
_space_group_name_H-M_alt 'P -1'
_symmetry_space_group_name_Hall '-P 1'
_symmetry_space_group_name_H-M 'P -1'
_atom_sites_solution_hydrogens geom
_atom_sites_solution_primary direct
_atom_sites_solution_secondary difmap
_audit_creation_date 2012-03-13
_audit_creation_method
;
  Olex2 1.1
  (compiled 2011.11.01 svn.r2039, GUI svn.r3906)
;
_cell_angle_alpha 78.743(5)
_cell_angle_beta 75.347(5)
_cell_angle_gamma 83.455(5)
_cell_formula_units_Z 2
_cell_length_a 6.2546(4)
_cell_length_b 7.8761(4)
_cell_length_c 11.5781(6)
_cell_measurement_reflns_used 8780
_cell_measurement_temperature 110.00(10)
_cell_measurement_theta_max 30.0138
_cell_measurement_theta_min 2.9362
_cell_volume 539.94(5)
_computing_cell_refinement
;
CrysAlisPro, Agilent Technologies,
Version 1.171.35.19 (release 27-10-2011 CrysAlis171 .NET)
(compiled Oct 27 2011,15:02:11)
;
_computing_data_collection
;
CrysAlisPro, Agilent Technologies,
Version 1.171.35.19 (release 27-10-2011 CrysAlis171 .NET)
(compiled Oct 27 2011,15:02:11)
;
_computing_data_reduction
;
CrysAlisPro, Agilent Technologies,
Version 1.171.35.19 (release 27-10-2011 CrysAlis171 .NET)
(compiled Oct 27 2011,15:02:11)
;
_computing_molecular_graphics
;
O. V. Dolomanov, L. J. Bourhis, R. J. Gildea, J. A. K. Howard and H. Puschmann,
OLEX2: a complete structure solution, refinement and analysis program.
J. Appl. Cryst. (2009). 42, 339-341.
;
_computing_publication_material
;
O. V. Dolomanov, L. J. Bourhis, R. J. Gildea, J. A. K. Howard and H. Puschmann,
OLEX2: a complete structure solution, refinement and analysis program.
J. Appl. Cryst. (2009). 42, 339-341.
;
_computing_structure_refinement
;
XL, G.M. Sheldrick, Acta Cryst.
(2008). A64, 112-122
;
_computing_structure_solution
;
XS, G.M. Sheldrick, Acta Cryst.
(2008). A64, 112-122
;
_diffrn_ambient_temperature 110.00(10)
_diffrn_detector_area_resol_mean 16.1450
_diffrn_measured_fraction_theta_full 0.997
_diffrn_measured_fraction_theta_max 0.997
_diffrn_measurement_details
;
  1 omega  -94.00    3.00   1.0000    3.0000
omega____ theta____ kappa____ phi______ frames
    -      -25.1672  -77.0000 -180.0000 97

  2 omega  -72.00  -35.00   1.0000    3.0000
omega____ theta____ kappa____ phi______ frames
    -      -25.1672 -178.0000 -120.0000 37

  3 omega  -42.00   29.00   1.0000    3.0000
omega____ theta____ kappa____ phi______ frames
    -       26.4172  -57.0000   30.0000 71

  4 omega   -2.00   43.00   1.0000    3.0000
omega____ theta____ kappa____ phi______ frames
    -       26.4172   82.0000    1.0000 45

  5 omega  -40.00   54.00   1.0000    3.0000
omega____ theta____ kappa____ phi______ frames
    -       26.4172  -77.0000  -90.0000 94

  6 omega    2.00   97.00   1.0000    3.0000
omega____ theta____ kappa____ phi______ frames
    -       26.4172   77.0000  120.0000 95

  7 omega -101.00  -35.00   1.0000    3.0000
omega____ theta____ kappa____ phi______ frames
    -      -25.1672 -178.0000   60.0000 66

  8 omega  -94.00   -4.00   1.0000    3.0000
omega____ theta____ kappa____ phi______ frames
    -      -25.1672  -57.0000  -90.0000 90

  9 omega    5.00   95.00   1.0000    3.0000
omega____ theta____ kappa____ phi______ frames
    -       26.4172   57.0000   60.0000 90

 10 omega   35.00  102.00   1.0000    3.0000
omega____ theta____ kappa____ phi______ frames
    -       26.4172  178.0000  -30.0000 67

 11 omega  -20.00   68.00   1.0000    3.0000
omega____ theta____ kappa____ phi______ frames
    -       26.4172  -99.0000   60.0000 88

 12 omega  -94.00   -4.00   1.0000    3.0000
omega____ theta____ kappa____ phi______ frames
    -      -25.1672  -57.0000 -150.0000 90

 13 omega  -39.00    7.00   1.0000    3.0000
omega____ theta____ kappa____ phi______ frames
    -      -25.1672  -83.0000   60.0000 46

 14 omega  -46.00   52.00   1.0000    3.0000
omega____ theta____ kappa____ phi______ frames
    -       26.4172  -37.0000  -90.0000 98

 15 omega    1.00   99.00   1.0000    3.0000
omega____ theta____ kappa____ phi______ frames
    -       26.4172   37.0000   30.0000 98

 16 omega  -20.00   68.00   1.0000    3.0000
omega____ theta____ kappa____ phi______ frames
    -       26.4172  -99.0000  150.0000 88
;
_diffrn_measurement_device_type 'SuperNova, Single source at offset), Eos'
_diffrn_measurement_method '\w scans'
_diffrn_orient_matrix_UB_11 0.0888221000
_diffrn_orient_matrix_UB_12 -0.0520394000
_diffrn_orient_matrix_UB_13 -0.0296917000
_diffrn_orient_matrix_UB_21 0.0282898000
_diffrn_orient_matrix_UB_22 0.0709506000
_diffrn_orient_matrix_UB_23 -0.0477690000
_diffrn_orient_matrix_UB_31 0.0711561000
_diffrn_orient_matrix_UB_32 0.0265333000
_diffrn_orient_matrix_UB_33 0.0309835000
_diffrn_radiation_monochromator mirror
_diffrn_radiation_type 'Mo K\a'
_diffrn_radiation_wavelength 0.7107
_diffrn_reflns_av_R_equivalents 0.0000
_diffrn_reflns_av_unetI/netI 0.0181
_diffrn_reflns_limit_h_max 8
_diffrn_reflns_limit_h_min -8
_diffrn_reflns_limit_k_max 11
_diffrn_reflns_limit_k_min -11
_diffrn_reflns_limit_l_max 16
_diffrn_reflns_limit_l_min -16
_diffrn_reflns_number 6552
_diffrn_reflns_theta_full 30.18
_diffrn_reflns_theta_max 30.18
_diffrn_reflns_theta_min 2.95
_diffrn_source 'SuperNova (Mo) X-ray Source'
_exptl_absorpt_coefficient_mu 3.200
_exptl_absorpt_correction_T_max 1.00000
_exptl_absorpt_correction_T_min 0.86935
_exptl_absorpt_correction_type multi-scan
_exptl_absorpt_process_details
;
CrysAlisPro, Agilent Technologies,
Version 1.171.35.19 (release 27-10-2011 CrysAlis171 .NET)
(compiled Oct 27 2011,15:02:11)
Empirical absorption correction using spherical harmonics,
 implemented in SCALE3 ABSPACK scaling algorithm.
;
_exptl_crystal_density_diffrn 2.338
_exptl_crystal_density_method 'not measured'
_exptl_crystal_F_000 360
_exptl_crystal_size_max 0.2195
_exptl_crystal_size_mid 0.1711
_exptl_crystal_size_min 0.1089
_refine_diff_density_max 1.066
_refine_diff_density_min -0.679
_refine_diff_density_rms 0.151
_refine_ls_extinction_method none
_refine_ls_goodness_of_fit_ref 1.097
_refine_ls_hydrogen_treatment mixed
_refine_ls_matrix_type full
_refine_ls_number_parameters 159
_refine_ls_number_reflns 6552
_refine_ls_number_restraints 0
_refine_ls_restrained_S_all 1.097
_refine_ls_R_factor_all 0.0383
_refine_ls_R_factor_gt 0.0346
_refine_ls_shift/su_max 0.001
_refine_ls_shift/su_mean 0.000
_refine_ls_structure_factor_coef Fsqd
_refine_ls_weighting_details 'calc w=1/[\s^2^(Fo^2^)+(0.0673P)^2^+0.6281P] where P=(Fo^2^+2Fc^2^)/3'
_refine_ls_weighting_scheme calc
_refine_ls_wR_factor_gt 0.1000
_refine_ls_wR_factor_ref 0.1025
_reflns_number_gt 6028
_reflns_number_total 6552
_reflns_threshold_expression >2sigma(I)
_cod_data_source_file c4ce00319e1.cif
_cod_data_source_block dwb1218_twin1_hklf4
_cod_database_code 7215743
_chemical_oxdiff_formula 'C9 H5 F4 I1 O2 S'
_chemical_oxdiff_usercomment 'Akihiro AT33 - F'

loop_
_space_group_symop_id
_space_group_symop_operation_xyz
1 'x, y, z'
2 '-x, -y, -z'

loop_
_atom_site_label
_atom_site_type_symbol
_atom_site_fract_x
_atom_site_fract_y
_atom_site_fract_z
_atom_site_U_iso_or_equiv
_atom_site_adp_type
_atom_site_occupancy
_atom_site_symmetry_multiplicity
_atom_site_calc_flag
_atom_site_refinement_flags
C1 C 0.2515(4) 0.3573(3) 0.4378(2) 0.0139(4) Uani 1 1 d .
C2 C 0.4501(4) 0.2481(3) 0.3873(2) 0.0127(4) Uani 1 1 d .
C3 C 0.6599(4) 0.3113(3) 0.3453(2) 0.0133(4) Uani 1 1 d .
C4 C 0.8381(4) 0.2127(3) 0.2897(2) 0.0133(4) Uani 1 1 d .
C5 C 0.8161(4) 0.0479(3) 0.2701(2) 0.0138(4) Uani 1 1 d .
C6 C 0.6095(4) -0.0170(3) 0.3144(2) 0.0137(4) Uani 1 1 d .
C7 C 0.4308(4) 0.0793(3) 0.3736(2) 0.0129(4) Uani 1 1 d .
F1 F 0.6958(3) 0.46944(19) 0.35832(16) 0.0188(3) Uani 1 1 d .
F2 F 1.0353(3) 0.2822(2) 0.25025(15) 0.0179(3) Uani 1 1 d .
F3 F 0.5765(3) -0.17521(19) 0.29983(16) 0.0193(3) Uani 1 1 d .
F4 F 0.2363(2) 0.0083(2) 0.41355(15) 0.0166(3) Uani 1 1 d .
I1 I 1.07821(2) -0.083553(19) 0.166297(14) 0.01592(6) Uani 1 1 d .
O1 O 0.2570(3) 0.5200(2) 0.38442(18) 0.0193(4) Uani 1 1 d .
H1 H 0.125(8) 0.573(6) 0.417(4) 0.039(12) Uiso 1 1 d .
O2 O 0.1004(3) 0.2952(2) 0.51888(18) 0.0178(4) Uani 1 1 d .
C8 C 1.6329(5) -0.3951(4) 0.0581(3) 0.0195(5) Uani 1 1 d .
H8A H 1.7463 -0.3201 0.0572 0.023 Uiso 1 1 calc R
H8B H 1.5518 -0.4273 0.1416 0.023 Uiso 1 1 calc R
C9 C 1.2578(4) -0.4432(3) -0.0103(2) 0.0174(5) Uani 1 1 d .
H9A H 1.1890 -0.4746 0.0753 0.021 Uiso 1 1 calc R
H9B H 1.1414 -0.3962 -0.0516 0.021 Uiso 1 1 calc R
S1 S 1.44568(11) -0.27708(8) -0.02944(6) 0.01841(13) Uani 1 1 d .

loop_
_atom_site_aniso_label
_atom_site_aniso_U_11
_atom_site_aniso_U_22
_atom_site_aniso_U_33
_atom_site_aniso_U_23
_atom_site_aniso_U_13
_atom_site_aniso_U_12
C1 0.0156(10) 0.0126(10) 0.0140(10) -0.0047(8) -0.0036(8) 0.0015(8)
C2 0.0141(10) 0.0104(9) 0.0124(10) -0.0028(8) -0.0012(8) 0.0013(8)
C3 0.0163(11) 0.0082(9) 0.0152(10) -0.0020(8) -0.0031(8) -0.0012(8)
C4 0.0121(10) 0.0134(10) 0.0141(10) -0.0017(8) -0.0027(8) -0.0019(8)
C5 0.0142(10) 0.0128(10) 0.0140(10) -0.0042(8) -0.0017(8) 0.0007(8)
C6 0.0160(11) 0.0083(9) 0.0169(11) -0.0043(8) -0.0029(8) -0.0001(8)
C7 0.0117(10) 0.0119(10) 0.0147(10) -0.0015(8) -0.0028(8) -0.0008(8)
F1 0.0191(7) 0.0109(6) 0.0277(8) -0.0069(6) -0.0047(6) -0.0026(5)
F2 0.0125(7) 0.0168(7) 0.0231(8) -0.0025(6) -0.0012(6) -0.0045(5)
F3 0.0200(7) 0.0105(6) 0.0296(8) -0.0091(6) -0.0058(6) -0.0003(5)
F4 0.0126(7) 0.0138(6) 0.0225(7) -0.0042(6) -0.0009(6) -0.0030(5)
I1 0.01484(9) 0.01598(9) 0.01676(9) -0.00604(6) -0.00298(6) 0.00344(6)
O1 0.0199(9) 0.0113(8) 0.0224(9) -0.0021(7) 0.0001(7) 0.0035(7)
O2 0.0172(8) 0.0149(8) 0.0183(8) -0.0029(7) 0.0005(7) 0.0007(7)
C8 0.0178(11) 0.0199(11) 0.0231(12) -0.0076(10) -0.0064(10) -0.0011(9)
C9 0.0125(10) 0.0184(11) 0.0220(12) -0.0032(9) -0.0053(9) -0.0012(8)
S1 0.0164(3) 0.0169(3) 0.0201(3) -0.0027(2) -0.0016(2) -0.0008(2)

loop_
_atom_type_symbol
_atom_type_description
_atom_type_scat_dispersion_real
_atom_type_scat_dispersion_imag
_atom_type_scat_source
C C 0.0033 0.0016 'International Tables Vol C Tables 4.2.6.8 and 6.1.1.4'
H H 0.0000 0.0000 'International Tables Vol C Tables 4.2.6.8 and 6.1.1.4'
F F 0.0171 0.0103 'International Tables Vol C Tables 4.2.6.8 and 6.1.1.4'
I I -0.4742 1.8119 'International Tables Vol C Tables 4.2.6.8 and 6.1.1.4'
O O 0.0106 0.0060 'International Tables Vol C Tables 4.2.6.8 and 6.1.1.4'
S S 0.1246 0.1234 'International Tables Vol C Tables 4.2.6.8 and 6.1.1.4'

loop_
_exptl_crystal_face_index_h
_exptl_crystal_face_index_k
_exptl_crystal_face_index_l
_exptl_crystal_face_perp_dist
_exptl_oxdiff_crystal_face_indexfrac_h
_exptl_oxdiff_crystal_face_indexfrac_k
_exptl_oxdiff_crystal_face_indexfrac_l
_exptl_oxdiff_crystal_face_x
_exptl_oxdiff_crystal_face_y
_exptl_oxdiff_crystal_face_z
-1 -1 0 0.0988 -1.0020 -1.0005 -0.0007 -0.0369 -0.0993 -0.0979
-1 -1 -4 0.0737 -1.0017 -1.0001 -4.0054 0.0820 0.0920 -0.2219
1 2 -1 0.0946 1.0022 2.0022 -1.0001 0.0145 0.2182 0.0935
-1 1 0 0.0604 -1.0016 1.0025 0.0001 -0.1411 0.0428 -0.0447
1 -1 0 0.0484 1.0016 -1.0025 -0.0001 0.1411 -0.0428 0.0447
0 1 1 0.0827 0.0001 1.0014 1.0016 -0.0818 0.0232 0.0576
-1 1 4 0.0710 -1.0019 1.0021 4.0048 -0.2600 -0.1485 0.0794
-1 0 -3 0.0695 -1.0016 0.0013 -3.0039 0.0002 0.1153 -0.1643
-1 -3 0 0.0959 -1.0023 -3.0036 -0.0015 0.0673 -0.2414 -0.1511
1 0 5 0.0640 1.0014 -0.0015 5.0062 -0.0596 -0.2109 0.2263

loop_
_geom_angle_atom_site_label_1
_geom_angle_atom_site_label_2
_geom_angle_atom_site_label_3
_geom_angle
_geom_angle_site_symmetry_1
O1 C1 C2 113.0(2) .
O2 C1 C2 121.4(2) .
O2 C1 O1 125.6(2) .
C3 C2 C1 122.3(2) .
C7 C2 C1 120.7(2) .
C7 C2 C3 116.9(2) .
C4 C3 C2 121.3(2) .
F1 C3 C2 121.1(2) .
F1 C3 C4 117.6(2) .
C3 C4 C5 121.7(2) .
F2 C4 C3 118.3(2) .
F2 C4 C5 120.0(2) .
C4 C5 I1 120.55(18) .
C6 C5 C4 117.1(2) .
C6 C5 I1 122.19(17) .
C5 C6 C7 121.5(2) .
F3 C6 C5 120.4(2) .
F3 C6 C7 118.0(2) .
C6 C7 C2 121.3(2) .
F4 C7 C2 120.5(2) .
F4 C7 C6 118.2(2) .
C1 O1 H1 106(3) .
H8A C8 H8B 107.8 .
C9 C8 H8A 109.1 2_845
C9 C8 H8B 109.1 2_845
C9 C8 S1 112.48(19) 2_845
S1 C8 H8A 109.1 .
S1 C8 H8B 109.1 .
C8 C9 H9A 108.8 2_845
C8 C9 H9B 108.8 2_845
C8 C9 S1 113.78(18) 2_845
H9A C9 H9B 107.7 .
S1 C9 H9A 108.8 .
S1 C9 H9B 108.8 .
C8 S1 C9 99.23(12) .

loop_
_geom_bond_atom_site_label_1
_geom_bond_atom_site_label_2
_geom_bond_distance
_geom_bond_site_symmetry_2
C1 C2 1.487(3) .
C1 O1 1.309(3) .
C1 O2 1.221(3) .
C2 C3 1.392(3) .
C2 C7 1.391(3) .
C3 C4 1.376(3) .
C3 F1 1.333(3) .
C4 C5 1.388(3) .
C4 F2 1.342(3) .
C5 C6 1.381(3) .
C5 I1 2.075(2) .
C6 C7 1.384(3) .
C6 F3 1.335(3) .
C7 F4 1.333(3) .
O1 H1 0.91(5) .
C8 H8A 0.9700 .
C8 H8B 0.9700 .
C8 C9 1.511(4) 2_845
C8 S1 1.802(3) .
C9 C8 1.511(4) 2_845
C9 H9A 0.9700 .
C9 H9B 0.9700 .
C9 S1 1.802(3) .

loop_
_geom_hbond_atom_site_label_D
_geom_hbond_atom_site_label_H
_geom_hbond_atom_site_label_A
_geom_hbond_distance_DH
_geom_hbond_distance_HA
_geom_hbond_distance_DA
_geom_hbond_angle_DHA
_geom_hbond_site_symmetry_A
O1 H1 O2 0.91(5) 1.75(5) 2.645(3) 170(5) 2_566

loop_
_geom_torsion_atom_site_label_1
_geom_torsion_atom_site_label_2
_geom_torsion_atom_site_label_3
_geom_torsion_atom_site_label_4
_geom_torsion
_geom_torsion_site_symmetry_1
C1 C2 C3 C4 -174.6(2) .
C1 C2 C3 F1 5.9(4) .
C1 C2 C7 C6 172.6(2) .
C1 C2 C7 F4 -4.7(4) .
C2 C3 C4 C5 1.7(4) .
C2 C3 C4 F2 179.3(2) .
C3 C2 C7 C6 -3.9(4) .
C3 C2 C7 F4 178.8(2) .
C3 C4 C5 C6 -3.3(4) .
C3 C4 C5 I1 171.88(19) .
C4 C5 C6 C7 1.3(4) .
C4 C5 C6 F3 -179.4(2) .
C5 C6 C7 C2 2.3(4) .
C5 C6 C7 F4 179.8(2) .
C7 C2 C3 C4 1.9(4) .
C7 C2 C3 F1 -177.6(2) .
F1 C3 C4 C5 -178.8(2) .
F1 C3 C4 F2 -1.2(3) .
F2 C4 C5 C6 179.2(2) .
F2 C4 C5 I1 -5.7(3) .
F3 C6 C7 C2 -177.0(2) .
F3 C6 C7 F4 0.4(3) .
I1 C5 C6 C7 -173.80(19) .
I1 C5 C6 F3 5.5(3) .
O1 C1 C2 C3 34.6(3) .
O1 C1 C2 C7 -141.7(2) .
O2 C1 C2 C3 -146.9(3) .
O2 C1 C2 C7 36.8(4) .
C8 C9 S1 C8 -60.3(2) 2_845
C9 C8 S1 C9 59.4(2) 2_845

loop_
_diffrn_oxdiff_twin_id
_diffrn_oxdiff_twin_ratio
_diffrn_oxdiff_twin_reflns_isolated
_diffrn_oxdiff_twin_reflns_overlapped
1 0.6102 14887 1103
2 0.3898 15124 1103
